data_7151731
loop_
_publ_author_name
'Ahmad, Sajjad'
'Thomas, Lynne H.'
'Sutherland, Andrew'

_publ_section_title
;
 Stereoselective synthesis of polyhydroxylated aminocyclohexanes.
;
_journal_issue 8
_journal_name_full 'Organic &amp; biomolecular chemistry'
_journal_page_first 2801
_journal_page_last 2808
_journal_paper_doi 10.1039/c0ob00619j
_journal_volume 9
_journal_year 2011
_chemical_absolute_configuration syn
_chemical_formula_sum 'C8 H12 Cl3 N O4'
_chemical_formula_weight 292.54
_chemical_name_systematic
;
(1S,2S,3S,4S)-1-(2?,2?,2?-trichloromethylcarbonylamino)-2,3,4-
trihydroxycyclohexane
?
;
_space_group_IT_number 5
_symmetry_cell_setting monoclinic
_symmetry_space_group_name_Hall 'C 2y'
_symmetry_space_group_name_H-M 'C 1 2 1'
_atom_sites_solution_hydrogens geom
_atom_sites_solution_primary direct
_atom_sites_solution_secondary difmap
_audit_creation_date 2010-08-12T11:31:53-00:00
_audit_creation_method 'WinGX routine CIF_UPDATE'
_cell_angle_alpha 90
_cell_angle_beta 91.296(2)
_cell_angle_gamma 90
_cell_formula_units_Z 16
_cell_length_a 39.705(2)
_cell_length_b 5.8312(3)
_cell_length_c 20.2162(14)
_cell_measurement_reflns_used 7537
_cell_measurement_temperature 100(2)
_cell_measurement_theta_max 55.27
_cell_measurement_theta_min 6.05
_cell_volume 4679.4(5)
_computing_structure_refinement 'SHELXL-97 (Sheldrick, 2008)'
_diffrn_ambient_temperature 100(2)
_diffrn_measured_fraction_theta_full 0.966
_diffrn_measured_fraction_theta_max 0.966
_diffrn_measurement_device_type 'Rigaku R-axis/RAPID'
_diffrn_radiation_monochromator graphite
_diffrn_radiation_type MoK\a
_diffrn_radiation_wavelength 0.71073
_diffrn_reflns_av_R_equivalents 0.1025
_diffrn_reflns_av_unetI/netI 0.1599
_diffrn_reflns_limit_h_max 51
_diffrn_reflns_limit_h_min -51
_diffrn_reflns_limit_k_max 7
_diffrn_reflns_limit_k_min -7
_diffrn_reflns_limit_l_max 25
_diffrn_reflns_limit_l_min -26
_diffrn_reflns_number 13482
_diffrn_reflns_theta_full 27.48
_diffrn_reflns_theta_max 27.48
_diffrn_reflns_theta_min 3.02
_exptl_absorpt_coefficient_mu 0.781
_exptl_absorpt_correction_T_max 1
_exptl_absorpt_correction_T_min 0.3751
_exptl_absorpt_correction_type multi-scan
_exptl_absorpt_process_details 'CrystalClear 1.4.0 (Rigaku, 2008)'
_exptl_crystal_density_diffrn 1.661
_exptl_crystal_density_method 'not measured'
_exptl_crystal_description plate
_exptl_crystal_F_000 2400
_exptl_crystal_size_max 0.2
_exptl_crystal_size_mid 0.1
_exptl_crystal_size_min 0.05
_refine_diff_density_max 0.724
_refine_diff_density_min -0.76
_refine_diff_density_rms 0.147
_refine_ls_abs_structure_details 'Flack H D (1983), Acta Cryst. A39, 876-881'
_refine_ls_abs_structure_Flack 0.13(10)
_refine_ls_extinction_method none
_refine_ls_goodness_of_fit_ref 1.059
_refine_ls_hydrogen_treatment constr
_refine_ls_matrix_type full
_refine_ls_number_parameters 589
_refine_ls_number_reflns 9273
_refine_ls_number_restraints 1
_refine_ls_restrained_S_all 1.058
_refine_ls_R_factor_all 0.1714
_refine_ls_R_factor_gt 0.0752
_refine_ls_shift/su_max 0
_refine_ls_shift/su_mean 0
_refine_ls_structure_factor_coef Fsqd
_refine_ls_weighting_details 'calc w=1/[\s^2^(Fo^2^)+(0.0000P)^2^+31.8892P] where P=(Fo^2^+2Fc^2^)/3'
_refine_ls_weighting_scheme calc
_refine_ls_wR_factor_ref 0.1434
_reflns_number_gt 4852
_reflns_number_total 9273
_reflns_threshold_expression >2\s(I)
_cod_data_source_file c0ob00619j.txt
_cod_data_source_block sa188a
_cod_depositor_comments
;
 Removing the '_symmetry_space_group_name' data item since it was not found
 in the core CIF dictionary and the same information was already provided in
 the official space group data items. No information was lost by removing this
 data item.

 Antanas Vaitkus,
 2017-03-06
;
_cod_database_code 7151731

loop_
_symmetry_equiv_pos_as_xyz
'x, y, z'
'-x, y, -z'
'x+1/2, y+1/2, z'
'-x+1/2, y+1/2, -z'

loop_
_atom_site_label
_atom_site_fract_x
_atom_site_fract_y
_atom_site_fract_z
_atom_site_U_iso_or_equiv
_atom_site_adp_type
_atom_site_calc_flag
_atom_site_refinement_flags
_atom_site_occupancy
_atom_site_disorder_assembly
_atom_site_disorder_group
_atom_site_type_symbol
Cl1 0.27374(5) 0.0082(4) 0.97397(12) 0.0293(6) Uani d . 1 . . Cl
Cl2 0.28421(5) 0.4328(4) 0.90487(13) 0.0297(6) Uani d . 1 . . Cl
Cl11 0.72097(5) 0.9607(4) 0.52347(13) 0.0320(6) Uani d . 1 . . Cl
Cl9 0.21032(6) 0.6870(4) 0.85186(13) 0.0335(6) Uani d . 1 . . Cl
Cl4 0.27926(5) 0.5903(4) 0.73335(12) 0.0297(6) Uani d . 1 . . Cl
Cl10 0.69122(5) 0.9494(4) 0.65193(12) 0.0293(6) Uani d . 1 . . Cl
Cl8 0.17830(5) 1.0893(5) 0.90672(12) 0.0333(6) Uani d . 1 . . Cl
Cl5 0.28140(5) 0.1820(4) 0.65369(13) 0.0327(6) Uani d . 1 . . Cl
Cl12 0.71696(6) 1.3761(4) 0.60052(14) 0.0342(7) Uani d . 1 . . Cl
Cl3 0.30359(6) 0.0019(4) 0.84472(12) 0.0324(6) Uani d . 1 . . Cl
Cl7 0.21154(6) 1.1156(4) 0.78151(12) 0.0340(6) Uani d . 1 . . Cl
Cl6 0.31208(6) 0.6031(5) 0.60783(13) 0.0356(6) Uani d . 1 . . Cl
O1 0.34563(14) 0.0338(13) 0.9940(4) 0.048(2) Uani d . 1 . . O
O9 0.15085(15) 0.8960(12) 0.7353(3) 0.0299(17) Uani d . 1 . . O
O13 0.65615(14) 1.1377(13) 0.4885(3) 0.0315(18) Uani d . 1 . . O
O6 0.34778(15) 0.4530(12) 0.7622(3) 0.0327(17) Uani d . 1 . . O
O10 0.08133(15) 0.5922(11) 0.9143(3) 0.0308(15) Uani d . 1 . . O
H10 0.0718 0.6664 0.9428 0.046 Uiso calc R 1 . . H
O3 0.45368(15) 0.4165(12) 1.0200(3) 0.0329(17) Uani d . 1 . . O
H53 0.4736 0.4411 1.0287 0.049 Uiso calc R 1 . . H
O12 0.01942(14) 0.1680(12) 0.7940(3) 0.0369(18) Uani d . 1 . . O
H12 0.003 0.2519 0.789 0.055 Uiso calc R 1 . . H
O11 0.02890(16) 0.6667(12) 0.7642(3) 0.0383(18) Uani d . 1 . . O
H511 0.0332 0.5862 0.7322 0.057 Uiso calc R 1 . . H
N4 0.64020(18) 1.2753(14) 0.5881(4) 0.030(2) Uani d . 1 . . N
H44 0.6466 1.2987 0.6284 0.036 Uiso calc R 1 . . H
C25 0.6967(2) 1.1153(17) 0.5795(4) 0.022(2) Uani d . 1 . . C
O4 0.49246(13) 0.5952(14) 0.9156(3) 0.0365(17) Uani d . 1 . . O
H54A 0.5004 0.6168 0.879 0.055 Uiso calc R 1 . . H
O2 0.39028(18) 0.7405(12) 0.9286(4) 0.050(2) Uani d . 1 . . O
H52 0.3771 0.8185 0.9497 0.075 Uiso calc R 1 . . H
O7 0.40026(15) 0.0152(12) 0.5811(3) 0.0384(18) Uani d . 1 . . O
H7 0.3886 0.0865 0.5542 0.058 Uiso calc R 1 . . H
N1 0.35720(17) 0.3239(14) 0.9234(4) 0.029(2) Uani d . 1 . . N
H1 0.3483 0.4231 0.8967 0.035 Uiso calc R 1 . . H
C2 0.3371(2) 0.1689(17) 0.9508(5) 0.026(2) Uani d . 1 . . C
C1 0.3003(2) 0.1540(14) 0.9210(4) 0.019(2) Uani d . 1 . . C
C26 0.6615(2) 1.1781(16) 0.5469(5) 0.024(2) Uani d . 1 . . C
C6 0.45630(19) 0.5628(18) 0.9089(5) 0.029(2) Uani d . 1 . . C
H6 0.447 0.6822 0.8797 0.034 Uiso calc R 1 . . H
C18 0.1544(2) 0.8647(17) 0.7949(5) 0.024(2) Uani d . 1 . . C
C9 0.3042(2) 0.4320(17) 0.6775(5) 0.027(2) Uani d . 1 . . C
C10 0.3387(2) 0.3665(17) 0.7112(5) 0.024(2) Uani d . 1 . . C
N3 0.13206(19) 0.7567(14) 0.8333(4) 0.032(2) Uani d . 1 . . N
H43 0.1357 0.7524 0.8753 0.038 Uiso calc R 1 . . H
C17 0.1871(2) 0.9375(16) 0.8322(5) 0.026(2) Uani d . 1 . . C
C5 0.4413(2) 0.5864(17) 0.9750(4) 0.026(2) Uani d . 1 . . C
H5 0.4466 0.7388 0.9928 0.031 Uiso calc R 1 . . H
C3 0.3930(2) 0.3331(17) 0.9362(5) 0.026(2) Uani d . 1 . . C
H3A 0.3994 0.2071 0.966 0.031 Uiso calc R 1 . . H
C13 0.4276(2) -0.1789(16) 0.7354(5) 0.034(3) Uani d . 1 C . C
H13A 0.4375 -0.0875 0.7709 0.041 Uiso calc R 1 . . H
H13B 0.4276 -0.338 0.7493 0.041 Uiso calc R 1 . . H
C20 0.0722(2) 0.6818(17) 0.8501(5) 0.028(2) Uani d . 1 . . C
H20 0.0674 0.8461 0.8536 0.033 Uiso calc R 1 . . H
N2 0.35589(18) 0.2143(17) 0.6774(5) 0.048(3) Uani d . 1 . . N
H42 0.346 0.1506 0.6438 0.058 Uiso calc R 1 . . H
C11 0.3907(2) 0.1469(17) 0.6934(5) 0.030(2) Uani d . 1 . . C
H11 0.3998 0.2505 0.7275 0.036 Uiso calc R 1 . . H
C4 0.40284(19) 0.5597(16) 0.9688(5) 0.028(2) Uani d . 1 . . C
H4A 0.393 0.5691 1.0128 0.034 Uiso calc R 1 . . H
C27 0.6063(2) 1.3437(18) 0.5673(5) 0.033(3) Uani d . 1 . . C
H27 0.601 1.2383 0.5308 0.039 Uiso calc R 1 A 1 H
C24 0.1093(2) 0.3887(17) 0.7927(5) 0.034(3) Uani d . 1 . . C
H24A 0.1269 0.3738 0.7606 0.041 Uiso calc R 1 . . H
H24B 0.1167 0.3151 0.8335 0.041 Uiso calc R 1 . . H
C19 0.10158(19) 0.6458(16) 0.8054(5) 0.024(2) Uani d . 1 . . C
H19 0.0962 0.7181 0.7627 0.028 Uiso calc R 1 . . H
C15 0.4117(2) 0.1678(17) 0.6329(5) 0.030(2) Uani d . 1 . . C
H15 0.4115 0.3265 0.6169 0.036 Uiso calc R 1 . . H
C8 0.4106(2) 0.3013(17) 0.8713(5) 0.032(3) Uani d . 1 . . C
H8A 0.4019 0.4125 0.8396 0.039 Uiso calc R 1 . . H
H8B 0.4056 0.1495 0.8542 0.039 Uiso calc R 1 . . H
C22 0.0483(2) 0.3035(16) 0.8138(5) 0.029(2) Uani d . 1 . . C
H22 0.0564 0.2436 0.8566 0.035 Uiso calc R 1 . . H
C14 0.4478(2) 0.0905(18) 0.6481(5) 0.033(2) Uani d . 1 C . C
H14 0.4609 0.0984 0.6076 0.04 Uiso calc R 1 . . H
C21 0.0408(2) 0.5564(18) 0.8236(5) 0.031(3) Uani d . 1 . . C
H21 0.0232 0.5696 0.8567 0.038 Uiso calc R 1 . . H
C23 0.0764(2) 0.2746(16) 0.7661(5) 0.033(3) Uani d . 1 . . C
H23A 0.0699 0.3432 0.7239 0.04 Uiso calc R 1 . . H
H23B 0.0804 0.1125 0.7588 0.04 Uiso calc R 1 . . H
C30 0.54435(19) 1.6011(18) 0.5850(4) 0.026(2) Uani d P 0.5 B 1 C
H30A 0.5531 1.7025 0.6201 0.032 Uiso calc PR 0.5 B 1 H
O14 0.51177(13) 1.6866(12) 0.5635(3) 0.0318(17) Uani d P. 1 . . O
H514 0.4971 1.5971 0.575 0.048 Uiso calc R 1 . . H
C31 0.5667(4) 1.638(3) 0.5214(10) 0.020(4) Uiso d P 0.5 B 1 C
H31 0.566 1.7976 0.5064 0.025 Uiso calc PR 0.5 B 1 H
O15 0.5551(3) 1.483(2) 0.4696(6) 0.022(3) Uiso d P 0.5 B 1 O
H15A 0.5355 1.5123 0.4595 0.033 Uiso calc PR 0.5 B 1 H
C32 0.6027(4) 1.561(3) 0.5379(10) 0.021(4) Uiso d P 0.5 B 1 C
H32 0.6159 1.5659 0.4975 0.025 Uiso calc PR 0.5 B 1 H
O16 0.6159(3) 1.729(3) 0.5838(7) 0.032(3) Uiso d P 0.5 B 1 O
H516 0.6349 1.7663 0.573 0.048 Uiso calc PR 0.5 B 1 H
C29 0.5456(4) 1.374(3) 0.6090(9) 0.013(4) Uiso d P 0.5 B 1 C
H29A 0.5332 1.2757 0.5783 0.015 Uiso calc PR 0.5 B 1 H
H29B 0.5343 1.368 0.651 0.015 Uiso calc PR 0.5 B 1 H
C30A 0.54435(19) 1.6011(18) 0.5850(4) 0.026(2) Uani d P 0.5 B 2 C
H30B 0.5474 1.6389 0.632 0.032 Uiso calc PR 0.5 B 2 H
C31A 0.5713(5) 1.704(4) 0.5504(11) 0.034(5) Uiso d P 0.5 B 2 C
H31A 0.5705 1.87 0.5579 0.04 Uiso calc PR 0.5 B 2 H
O15A 0.5653(3) 1.662(2) 0.4798(7) 0.033(3) Uiso d P 0.5 B 2 O
H15B 0.5761 1.7543 0.4582 0.049 Uiso calc PR 0.5 B 2 H
C32A 0.6068(5) 1.620(4) 0.5681(10) 0.024(4) Uiso d P 0.5 B 2 C
H32A 0.6237 1.6824 0.5385 0.029 Uiso calc PR 0.5 B 2 H
O16A 0.6113(3) 1.705(2) 0.6358(7) 0.034(3) Uiso d P 0.5 B 2 O
H16A 0.624 1.6189 0.6565 0.051 Uiso calc PR 0.5 B 2 H
C29A 0.5449(5) 1.327(4) 0.5783(12) 0.038(6) Uiso d P 0.5 B 2 C
H29C 0.5456 1.2772 0.5326 0.045 Uiso calc PR 0.5 B 2 H
H29D 0.5261 1.2551 0.6 0.045 Uiso calc PR 0.5 B 2 H
O50 0.4774(3) -0.287(2) 0.6836(6) 0.019(3) Uiso d P 0.5 C 3 O
H50 0.4879 -0.2929 0.6491 0.029 Uiso calc PR 0.5 C 3 H
O50A 0.4870(3) -0.169(3) 0.6856(7) 0.034(4) Uiso d P 0.5 C 4 O
H50A 0.4964 -0.1627 0.6501 0.051 Uiso calc PR 0.5 C 4 H
C12 0.3913(2) -0.0990(19) 0.7206(6) 0.041(3) Uani d . 1 . . C
H12A 0.3807 -0.2015 0.6886 0.049 Uiso calc R 1 . . H
H12B 0.3785 -0.1055 0.7609 0.049 Uiso calc R 1 . . H
C7 0.4489(2) 0.3296(18) 0.8783(5) 0.034(3) Uani d . 1 . . C
H7A 0.4582 0.2092 0.9062 0.04 Uiso calc R 1 . . H
H7B 0.459 0.319 0.8352 0.04 Uiso calc R 1 . . H
O8 0.46264(16) 0.2410(12) 0.6971(3) 0.0395(19) Uani d . 1 . . O
H8 0.4728 0.1649 0.7252 0.059 Uiso calc R 1 . . H
C51 0.5810(2) 1.281(2) 0.6184(8) 0.075(5) Uani d . 1 B . C
H51A 0.5896 1.3326 0.6611 0.09 Uiso calc R 1 D 1 H
H51B 0.5795 1.115 0.6202 0.09 Uiso calc R 1 D 1 H
C16 0.4481(2) -0.153(2) 0.6736(6) 0.040(3) Uani d . 1 . . C
H16 0.4351 -0.2377 0.64 0.048 Uiso calc R 1 C 3 H

loop_
_atom_site_aniso_label
_atom_site_aniso_U_11
_atom_site_aniso_U_22
_atom_site_aniso_U_33
_atom_site_aniso_U_12
_atom_site_aniso_U_13
_atom_site_aniso_U_23
Cl1 0.0264(11) 0.0294(15) 0.0323(15) -0.0034(11) 0.0063(10) 0.0034(11)
Cl2 0.0224(11) 0.0277(14) 0.0388(15) 0.0052(11) -0.0011(10) 0.0049(12)
Cl11 0.0248(11) 0.0360(16) 0.0352(15) 0.0089(12) 0.0025(10) -0.0031(13)
Cl9 0.0261(12) 0.0261(14) 0.0481(17) 0.0004(12) -0.0041(11) 0.0052(13)
Cl4 0.0242(11) 0.0362(15) 0.0288(14) 0.0062(11) 0.0031(10) -0.0054(12)
Cl10 0.0267(11) 0.0320(15) 0.0292(14) 0.0037(11) 0.0025(10) 0.0086(12)
Cl8 0.0261(11) 0.0405(16) 0.0333(14) -0.0053(12) 0.0002(10) -0.0140(12)
Cl5 0.0219(11) 0.0296(15) 0.0466(17) -0.0018(11) -0.0018(11) -0.0075(13)
Cl12 0.0303(13) 0.0260(15) 0.0462(18) -0.0084(12) -0.0015(12) -0.0041(13)
Cl3 0.0356(13) 0.0334(16) 0.0286(14) -0.0075(12) 0.0076(11) -0.0102(11)
Cl7 0.0353(13) 0.0355(16) 0.0312(14) -0.0066(12) -0.0020(11) 0.0061(12)
Cl6 0.0372(13) 0.0377(16) 0.0321(14) 0.0035(13) 0.0037(11) 0.0069(13)
O1 0.024(3) 0.062(6) 0.060(5) 0.006(4) 0.002(3) 0.040(5)
O9 0.029(3) 0.040(5) 0.020(4) 0.006(3) -0.004(3) -0.009(3)
O13 0.024(3) 0.050(5) 0.020(4) 0.005(3) 0.002(3) -0.009(4)
O6 0.030(3) 0.039(4) 0.029(4) 0.002(3) -0.005(3) -0.003(4)
O10 0.034(4) 0.029(4) 0.029(4) 0.006(3) -0.003(3) -0.006(3)
O3 0.029(3) 0.038(4) 0.031(4) -0.004(3) -0.013(3) 0.007(3)
O12 0.025(3) 0.047(5) 0.038(4) -0.010(3) -0.005(3) 0.010(4)
O11 0.031(4) 0.057(5) 0.026(4) -0.004(4) -0.010(3) 0.007(4)
N4 0.019(4) 0.042(5) 0.030(5) 0.011(4) 0.003(4) -0.014(4)
C25 0.025(4) 0.030(6) 0.012(5) 0.001(4) -0.002(4) -0.002(4)
O4 0.015(3) 0.066(5) 0.028(4) -0.007(3) 0.001(3) 0.008(4)
O2 0.039(5) 0.025(4) 0.086(7) 0.004(3) -0.005(4) 0.015(4)
O7 0.031(4) 0.047(5) 0.037(4) 0.012(3) -0.007(3) -0.017(4)
N1 0.015(4) 0.031(5) 0.040(5) 0.000(4) -0.009(4) 0.016(4)
C2 0.027(5) 0.026(6) 0.023(5) 0.008(5) 0.005(4) -0.002(4)
C1 0.023(4) 0.012(5) 0.021(5) -0.010(4) 0.003(4) -0.001(4)
C26 0.027(5) 0.021(5) 0.025(6) -0.011(4) 0.003(4) 0.000(4)
C6 0.017(4) 0.040(7) 0.029(6) -0.005(5) -0.004(4) 0.013(5)
C18 0.021(5) 0.022(5) 0.029(6) 0.006(4) -0.010(4) -0.007(5)
C9 0.031(5) 0.029(6) 0.019(5) -0.001(5) -0.005(4) 0.002(5)
C10 0.017(4) 0.024(5) 0.029(6) 0.000(4) -0.005(4) -0.002(5)
N3 0.031(5) 0.034(5) 0.030(5) -0.005(4) -0.016(4) -0.005(4)
C17 0.025(5) 0.017(5) 0.037(6) -0.002(4) 0.001(4) 0.003(5)
C5 0.031(5) 0.029(6) 0.018(5) -0.001(5) 0.000(4) 0.007(4)
C3 0.017(5) 0.033(6) 0.028(6) -0.009(4) -0.013(4) 0.003(5)
C13 0.051(6) 0.021(6) 0.030(6) 0.014(5) -0.002(5) 0.000(4)
C20 0.019(4) 0.030(6) 0.034(6) 0.004(4) 0.001(4) -0.002(5)
N2 0.019(4) 0.077(7) 0.048(6) 0.018(5) -0.009(4) -0.035(6)
C11 0.016(4) 0.033(6) 0.040(6) 0.006(4) 0.000(4) -0.010(5)
C4 0.012(4) 0.032(6) 0.041(6) 0.006(4) 0.008(4) 0.011(5)
C27 0.035(6) 0.036(6) 0.026(6) 0.008(5) -0.019(5) -0.013(5)
C24 0.026(5) 0.035(7) 0.042(7) 0.001(5) 0.008(5) -0.021(5)
C19 0.014(4) 0.029(6) 0.028(5) -0.014(4) -0.005(4) -0.009(4)
C15 0.033(5) 0.031(6) 0.027(6) -0.004(5) -0.011(4) -0.002(5)
C8 0.039(6) 0.029(6) 0.028(6) -0.009(5) -0.009(5) 0.004(5)
C22 0.023(5) 0.037(6) 0.027(6) -0.016(4) -0.002(4) -0.004(5)
C14 0.024(5) 0.040(7) 0.036(6) -0.008(5) -0.004(4) -0.007(5)
C21 0.020(5) 0.045(7) 0.029(6) 0.001(5) -0.004(4) 0.013(5)
C23 0.037(6) 0.030(6) 0.031(6) -0.009(5) -0.008(5) -0.010(5)
C30 0.013(4) 0.046(7) 0.020(5) 0.013(5) 0.003(4) -0.013(5)
O14 0.013(3) 0.046(5) 0.036(4) 0.005(3) 0.002(3) -0.004(4)
C30A 0.013(4) 0.046(7) 0.020(5) 0.013(5) 0.003(4) -0.013(5)
C12 0.035(6) 0.047(8) 0.040(7) -0.004(6) 0.012(5) -0.005(6)
C7 0.016(5) 0.059(7) 0.027(6) 0.006(5) 0.005(4) -0.004(5)
O8 0.027(4) 0.059(5) 0.032(4) -0.013(3) -0.006(3) -0.006(4)
C51 0.012(5) 0.071(10) 0.141(14) -0.011(6) -0.006(7) 0.053(9)
C16 0.028(5) 0.056(8) 0.038(7) 0.020(5) 0.004(5) 0.003(6)

loop_
_atom_type_symbol
_atom_type_description
_atom_type_scat_dispersion_real
_atom_type_scat_dispersion_imag
_atom_type_scat_source
C C 0.0033 0.0016 'International Tables Vol C Tables 4.2.6.8 and 6.1.1.4'
H H 0 0 'International Tables Vol C Tables 4.2.6.8 and 6.1.1.4'
Cl Cl 0.1484 0.1585 'International Tables Vol C Tables 4.2.6.8 and 6.1.1.4'
N N 0.0061 0.0033 'International Tables Vol C Tables 4.2.6.8 and 6.1.1.4'
O O 0.0106 0.006 'International Tables Vol C Tables 4.2.6.8 and 6.1.1.4'

loop_
_geom_angle_atom_site_label_1
_geom_angle_atom_site_label_2
_geom_angle_atom_site_label_3
_geom_angle
_geom_angle_site_symmetry_1
_geom_angle_site_symmetry_3
_geom_angle_publ_flag
C26 N4 C27 122.3(8) . . ?
C26 C25 Cl11 110.1(6) . . ?
C26 C25 Cl12 107.1(7) . . ?
Cl11 C25 Cl12 110.2(5) . . ?
C26 C25 Cl10 110.3(6) . . ?
Cl11 C25 Cl10 109.5(5) . . ?
Cl12 C25 Cl10 109.6(5) . . ?
C2 N1 C3 123.1(8) . . ?
O1 C2 N1 125.3(8) . . ?
O1 C2 C1 118.7(8) . . ?
N1 C2 C1 115.9(8) . . ?
C2 C1 Cl1 111.2(6) . . ?
C2 C1 Cl2 110.3(6) . . ?
Cl1 C1 Cl2 109.9(5) . . ?
C2 C1 Cl3 105.9(6) . . ?
Cl1 C1 Cl3 110.2(4) . . ?
Cl2 C1 Cl3 109.3(5) . . ?
O13 C26 N4 126.1(9) . . ?
O13 C26 C25 119.7(8) . . ?
N4 C26 C25 114.2(8) . . ?
O4 C6 C5 108.8(7) . . ?
O4 C6 C7 109.7(8) . . ?
C5 C6 C7 111.8(8) . . ?
O9 C18 N3 125.0(8) . . ?
O9 C18 C17 121.1(9) . . ?
N3 C18 C17 113.9(8) . . ?
C10 C9 Cl6 108.5(6) . . ?
C10 C9 Cl5 110.7(7) . . ?
Cl6 C9 Cl5 110.3(5) . . ?
C10 C9 Cl4 110.2(6) . . ?
Cl6 C9 Cl4 109.0(5) . . ?
Cl5 C9 Cl4 108.1(5) . . ?
O6 C10 N2 125.7(8) . . ?
O6 C10 C9 121.0(9) . . ?
N2 C10 C9 113.3(8) . . ?
C18 N3 C19 122.1(8) . . ?
C18 C17 Cl7 110.2(7) . . ?
C18 C17 Cl9 108.1(6) . . ?
Cl7 C17 Cl9 109.0(5) . . ?
C18 C17 Cl8 111.6(6) . . ?
Cl7 C17 Cl8 108.6(5) . . ?
Cl9 C17 Cl8 109.3(5) . . ?
O3 C5 C6 111.7(8) . . ?
O3 C5 C4 108.1(7) . . ?
C6 C5 C4 109.7(7) . . ?
N1 C3 C8 108.3(8) . . ?
N1 C3 C4 110.7(8) . . ?
C8 C3 C4 111.2(8) . . ?
C16 C13 C12 109.2(8) . . ?
O10 C20 C19 107.9(7) . . ?
O10 C20 C21 109.2(7) . . ?
C19 C20 C21 111.0(7) . . ?
C10 N2 C11 124.1(8) . . ?
N2 C11 C15 109.7(8) . . ?
N2 C11 C12 109.7(8) . . ?
C15 C11 C12 111.3(8) . . ?
O2 C4 C3 108.2(7) . . ?
O2 C4 C5 107.9(7) . . ?
C3 C4 C5 111.6(8) . . ?
C32 C27 N4 116.9(11) . . ?
C32 C27 C51 116.6(11) . . ?
N4 C27 C51 111.3(9) . . ?
C32 C27 C32A 26.4(9) . . ?
N4 C27 C32A 105.0(10) . . ?
C51 C27 C32A 104.2(11) . . ?
C23 C24 C19 107.8(7) . . ?
N3 C19 C20 110.5(7) . . ?
N3 C19 C24 108.9(7) . . ?
C20 C19 C24 113.0(8) . . ?
O7 C15 C11 111.7(8) . . ?
O7 C15 C14 104.1(8) . . ?
C11 C15 C14 110.4(8) . . ?
C3 C8 C7 112.6(8) . . ?
O12 C22 C23 111.0(7) . . ?
O12 C22 C21 114.2(8) . . ?
C23 C22 C21 110.1(8) . . ?
O8 C14 C16 109.8(8) . . ?
O8 C14 C15 109.0(8) . . ?
C16 C14 C15 110.2(8) . . ?
O11 C21 C22 112.9(9) . . ?
O11 C21 C20 109.2(8) . . ?
C22 C21 C20 110.4(7) . . ?
C22 C23 C24 111.1(8) . . ?
C29 C30 O14 116.8(9) . . ?
C29 C30 C31 112.8(11) . . ?
O14 C30 C31 102.8(9) . . ?
O15 C31 C32 104.8(15) . . ?
O15 C31 C30 109.1(13) . . ?
C32 C31 C30 108.6(15) . . ?
C27 C32 O16 107.9(14) . . ?
C27 C32 C31 116.1(15) . . ?
O16 C32 C31 105.6(15) . . ?
C30 C29 C51 113.9(12) . . ?
O15A C31A C32A 107.7(17) . . ?
O16A C32A C31A 101.6(16) . . ?
O16A C32A C27 110.5(14) . . ?
C31A C32A C27 107.9(16) . . ?
C11 C12 C13 111.0(8) . . ?
C6 C7 C8 108.4(8) . . ?
C27 C51 C29 117.4(11) . . ?
C27 C51 C29A 102.1(12) . . ?
C29 C51 C29A 24.3(10) . . ?
O50 C16 C14 124.7(10) . . ?
O50 C16 C13 106.4(9) . . ?
C14 C16 C13 112.1(9) . . ?
O50 C16 O50A 30.3(7) . . ?
C14 C16 O50A 96.2(10) . . ?
C13 C16 O50A 114.4(10) . . ?

loop_
_geom_bond_atom_site_label_1
_geom_bond_atom_site_label_2
_geom_bond_site_symmetry_2
_geom_bond_distance
_geom_bond_publ_flag
Cl1 C1 . 1.742(9) ?
Cl2 C1 . 1.774(9) ?
Cl11 C25 . 1.753(9) ?
Cl9 C17 . 1.768(9) ?
Cl4 C9 . 1.777(10) ?
Cl10 C25 . 1.772(9) ?
Cl8 C17 . 1.788(10) ?
Cl5 C9 . 1.776(10) ?
Cl12 C25 . 1.767(10) ?
Cl3 C1 . 1.786(9) ?
Cl7 C17 . 1.765(9) ?
Cl6 C9 . 1.760(10) ?
O1 C2 . 1.217(11) ?
O9 C18 . 1.224(11) ?
O13 C26 . 1.219(10) ?
O6 C10 . 1.194(10) ?
O10 C20 . 1.438(10) ?
O3 C5 . 1.425(10) ?
O12 C22 . 1.443(10) ?
O11 C21 . 1.432(10) ?
N4 C26 . 1.328(12) ?
N4 C27 . 1.457(11) ?
C25 C26 . 1.575(11) ?
O4 C6 . 1.451(9) ?
O2 C4 . 1.416(10) ?
O7 C15 . 1.439(10) ?
N1 C2 . 1.335(12) ?
N1 C3 . 1.439(10) ?
C2 C1 . 1.571(11) ?
C6 C5 . 1.482(12) ?
C6 C7 . 1.520(13) ?
C18 N3 . 1.347(12) ?
C18 C17 . 1.546(11) ?
C9 C10 . 1.566(12) ?
C10 N2 . 1.319(12) ?
N3 C19 . 1.473(10) ?
C5 C4 . 1.536(11) ?
C3 C8 . 1.512(13) ?
C3 C4 . 1.524(13) ?
C13 C16 . 1.512(14) ?
C13 C12 . 1.540(12) ?
C20 C19 . 1.506(12) ?
C20 C21 . 1.531(12) ?
N2 C11 . 1.465(10) ?
C11 C15 . 1.502(13) ?
C11 C12 . 1.536(14) ?
C27 C32 . 1.41(2) ?
C27 C51 . 1.503(15) ?
C27 C32A . 1.61(2) ?
C24 C23 . 1.550(12) ?
C24 C19 . 1.552(12) ?
C15 C14 . 1.528(12) ?
C8 C7 . 1.532(11) ?
C22 C23 . 1.501(13) ?
C22 C21 . 1.518(13) ?
C14 O8 . 1.439(10) ?
C14 C16 . 1.509(14) ?
C30 C29 . 1.410(19) ?
C30 O14 . 1.444(9) ?
C30 C31 . 1.59(2) ?
C31 O15 . 1.45(2) ?
C31 C32 . 1.53(2) ?
C32 O16 . 1.44(2) ?
C29 C51 . 1.514(18) ?
C31A O15A . 1.46(2) ?
C31A C32A . 1.53(3) ?
C32A O16A . 1.46(2) ?
C29A C51 . 1.65(2) ?
O50 C16 . 1.413(13) ?
O50A C16 . 1.560(16) ?

loop_
_geom_torsion_atom_site_label_1
_geom_torsion_atom_site_label_2
_geom_torsion_atom_site_label_3
_geom_torsion_atom_site_label_4
_geom_torsion
_geom_torsion_site_symmetry_1
_geom_torsion_site_symmetry_2
_geom_torsion_site_symmetry_3
_geom_torsion_site_symmetry_4
_geom_torsion_publ_flag
C3 N1 C2 O1 7.4(16) . . . . ?
C3 N1 C2 C1 -168.6(8) . . . . ?
O1 C2 C1 Cl1 20.1(11) . . . . ?
N1 C2 C1 Cl1 -163.6(7) . . . . ?
O1 C2 C1 Cl2 142.3(8) . . . . ?
N1 C2 C1 Cl2 -41.4(10) . . . . ?
O1 C2 C1 Cl3 -99.5(9) . . . . ?
N1 C2 C1 Cl3 76.7(9) . . . . ?
C27 N4 C26 O13 0.9(16) . . . . ?
C27 N4 C26 C25 -179.6(9) . . . . ?
Cl11 C25 C26 O13 -7.0(11) . . . . ?
Cl12 C25 C26 O13 112.8(9) . . . . ?
Cl10 C25 C26 O13 -128.0(8) . . . . ?
Cl11 C25 C26 N4 173.5(7) . . . . ?
Cl12 C25 C26 N4 -66.8(9) . . . . ?
Cl10 C25 C26 N4 52.5(10) . . . . ?
Cl6 C9 C10 O6 106.6(10) . . . . ?
Cl5 C9 C10 O6 -132.2(9) . . . . ?
Cl4 C9 C10 O6 -12.7(12) . . . . ?
Cl6 C9 C10 N2 -72.5(10) . . . . ?
Cl5 C9 C10 N2 48.6(11) . . . . ?
Cl4 C9 C10 N2 168.2(8) . . . . ?
O9 C18 N3 C19 5.4(15) . . . . ?
C17 C18 N3 C19 -171.3(8) . . . . ?
O9 C18 C17 Cl7 12.4(12) . . . . ?
N3 C18 C17 Cl7 -170.7(7) . . . . ?
O9 C18 C17 Cl9 -106.7(9) . . . . ?
N3 C18 C17 Cl9 70.2(9) . . . . ?
O9 C18 C17 Cl8 133.1(8) . . . . ?
N3 C18 C17 Cl8 -50.0(10) . . . . ?
O4 C6 C5 O3 -61.8(11) . . . . ?
C7 C6 C5 O3 59.6(9) . . . . ?
O4 C6 C5 C4 178.2(8) . . . . ?
C7 C6 C5 C4 -60.4(10) . . . . ?
C2 N1 C3 C8 120.2(10) . . . . ?
C2 N1 C3 C4 -117.8(10) . . . . ?
O6 C10 N2 C11 -7.6(18) . . . . ?
C9 C10 N2 C11 171.5(9) . . . . ?
C10 N2 C11 C15 -128.0(11) . . . . ?
C10 N2 C11 C12 109.3(12) . . . . ?
N1 C3 C4 O2 -54.1(10) . . . . ?
C8 C3 C4 O2 66.2(9) . . . . ?
N1 C3 C4 C5 -172.8(8) . . . . ?
C8 C3 C4 C5 -52.5(10) . . . . ?
O3 C5 C4 O2 175.1(8) . . . . ?
C6 C5 C4 O2 -62.8(11) . . . . ?
O3 C5 C4 C3 -66.0(10) . . . . ?
C6 C5 C4 C3 56.2(11) . . . . ?
C26 N4 C27 C32 -84.8(14) . . . . ?
C26 N4 C27 C51 137.3(11) . . . . ?
C26 N4 C27 C32A -110.2(12) . . . . ?
C18 N3 C19 C20 -141.7(9) . . . . ?
C18 N3 C19 C24 93.7(11) . . . . ?
O10 C20 C19 N3 -57.2(10) . . . . ?
C21 C20 C19 N3 -176.9(8) . . . . ?
O10 C20 C19 C24 65.1(10) . . . . ?
C21 C20 C19 C24 -54.6(10) . . . . ?
C23 C24 C19 N3 177.7(8) . . . . ?
C23 C24 C19 C20 54.6(11) . . . . ?
N2 C11 C15 O7 -62.8(10) . . . . ?
C12 C11 C15 O7 58.7(10) . . . . ?
N2 C11 C15 C14 -177.9(8) . . . . ?
C12 C11 C15 C14 -56.3(10) . . . . ?
N1 C3 C8 C7 174.9(8) . . . . ?
C4 C3 C8 C7 53.2(11) . . . . ?
O7 C15 C14 O8 176.6(7) . . . . ?
C11 C15 C14 O8 -63.6(11) . . . . ?
O7 C15 C14 C16 -62.5(10) . . . . ?
C11 C15 C14 C16 57.3(11) . . . . ?
O12 C22 C21 O11 -61.9(10) . . . . ?
C23 C22 C21 O11 63.5(10) . . . . ?
O12 C22 C21 C20 175.5(7) . . . . ?
C23 C22 C21 C20 -59.1(10) . . . . ?
O10 C20 C21 O11 171.7(7) . . . . ?
C19 C20 C21 O11 -69.3(10) . . . . ?
O10 C20 C21 C22 -63.5(10) . . . . ?
C19 C20 C21 C22 55.6(11) . . . . ?
O12 C22 C23 C24 -171.1(8) . . . . ?
C21 C22 C23 C24 61.5(11) . . . . ?
C19 C24 C23 C22 -57.7(11) . . . . ?
C31A C30 C31 O15 178(3) . . . . ?
C29 C30 C31 O15 57.0(15) . . . . ?
O14 C30 C31 O15 -67.3(14) . . . . ?
C29A C30 C31 O15 41.4(15) . . . . ?
C31A C30 C31 C32 64(3) . . . . ?
C29 C30 C31 C32 -56.7(17) . . . . ?
O14 C30 C31 C32 179.0(13) . . . . ?
C29A C30 C31 C32 -72.3(16) . . . . ?
N4 C27 C32 O16 -57.2(17) . . . . ?
C51 C27 C32 O16 78.5(15) . . . . ?
C32A C27 C32 O16 11.0(19) . . . . ?
N4 C27 C32 C31 -175.2(14) . . . . ?
C51 C27 C32 C31 -40(2) . . . . ?
C32A C27 C32 C31 -107(3) . . . . ?
O15 C31 C32 C27 -67(2) . . . . ?
C30 C31 C32 C27 50(2) . . . . ?
O15 C31 C32 O16 173.9(14) . . . . ?
C30 C31 C32 O16 -69.3(17) . . . . ?
C29 C30 C31A O15A 88.4(17) . . . . ?
O14 C30 C31A O15A -56.8(18) . . . . ?
C31 C30 C31A O15A 16.2(19) . . . . ?
C29A C30 C31A O15A 63.7(18) . . . . ?
C29 C30 C31A C32A -31(3) . . . . ?
O14 C30 C31A C32A -176.7(15) . . . . ?
C31 C30 C31A C32A -104(3) . . . . ?
C29A C30 C31A C32A -56(2) . . . . ?
C30 C31A C32A O16A -68(2) . . . . ?
O15A C31A C32A O16A 171.1(15) . . . . ?
C30 C31A C32A C27 48(2) . . . . ?
O15A C31A C32A C27 -73.0(18) . . . . ?
C32 C27 C32A O16A 172(3) . . . . ?
N4 C27 C32A O16A -66.7(15) . . . . ?
C51 C27 C32A O16A 50.6(16) . . . . ?
C32 C27 C32A C31A 63(2) . . . . ?
N4 C27 C32A C31A -176.2(13) . . . . ?
C51 C27 C32A C31A -58.9(17) . . . . ?
C31A C30 C29 C51 25(2) . . . . ?
O14 C30 C29 C51 169.2(11) . . . . ?
C31 C30 C29 C51 52.9(17) . . . . ?
C29A C30 C29 C51 92(3) . . . . ?
C31A C30 C29A C51 67.5(16) . . . . ?
C29 C30 C29A C51 -57(2) . . . . ?
O14 C30 C29A C51 -169.5(10) . . . . ?
C31 C30 C29A C51 87.2(13) . . . . ?
N2 C11 C12 C13 177.6(8) . . . . ?
C15 C11 C12 C13 56.0(11) . . . . ?
C16 C13 C12 C11 -55.0(12) . . . . ?
O4 C6 C7 C8 -179.4(8) . . . . ?
C5 C6 C7 C8 59.7(10) . . . . ?
C3 C8 C7 C6 -55.5(11) . . . . ?
C32 C27 C51 C29 33.2(18) . . . . ?
N4 C27 C51 C29 171.4(11) . . . . ?
C32A C27 C51 C29 58.4(16) . . . . ?
C32 C27 C51 C29A 54.0(16) . . . . ?
N4 C27 C51 C29A -167.8(11) . . . . ?
C32A C27 C51 C29A 79.2(14) . . . . ?
C30 C29 C51 C27 -41.3(19) . . . . ?
C30 C29 C51 C29A -96(3) . . . . ?
C30 C29A C51 C27 -80.0(14) . . . . ?
C30 C29A C51 C29 52(2) . . . . ?
O8 C14 C16 O50 -68.8(14) . . . . ?
C15 C14 C16 O50 171.0(11) . . . . ?
O8 C14 C16 C13 61.4(11) . . . . ?
C15 C14 C16 C13 -58.8(11) . . . . ?
O8 C14 C16 O50A -57.8(10) . . . . ?
C15 C14 C16 O50A -178.0(9) . . . . ?
C12 C13 C16 O50 -163.3(9) . . . . ?
C12 C13 C16 C14 57.4(12) . . . . ?
C12 C13 C16 O50A 165.5(10) . . . . ?
